data_2232408
loop_
_publ_author_name
'Yu, Dao-Hui'
'Wu, Jie-Ying'

_publ_section_title
;
 2-(1<i>H</i>-Imidazol-1-yl)-4,6-dimethylpyrimidine
;
_journal_coeditor_code NG5247
_journal_issue 11
_journal_name_full 'Acta Crystallographica Section E'
_journal_page_first o3111
_journal_paper_doi 10.1107/S1600536811044357
_journal_volume 67
_journal_year 2011
_chemical_formula_iupac 'C9 H10 N4'
_chemical_formula_moiety 'C9 H10 N4'
_chemical_formula_sum 'C9 H10 N4'
_chemical_formula_weight 174.21
_chemical_name_systematic
;
2-(1<i>H</i>-Imidazol-1-yl)-4,6-dimethylpyrimidine
;
_space_group_IT_number 14
_symmetry_cell_setting monoclinic
_symmetry_space_group_name_Hall '-P 2ybc'
_symmetry_space_group_name_H-M 'P 1 21/c 1'
_atom_sites_solution_hydrogens geom
_atom_sites_solution_primary direct
_atom_sites_solution_secondary difmap
_audit_creation_method SHELXL-97
_cell_angle_alpha 90.000(5)
_cell_angle_beta 91.259(5)
_cell_angle_gamma 90.000(5)
_cell_formula_units_Z 8
_cell_length_a 9.304(5)
_cell_length_b 26.756(5)
_cell_length_c 7.129(5)
_cell_measurement_reflns_used 3786
_cell_measurement_temperature 296(2)
_cell_measurement_theta_max 25.40
_cell_measurement_theta_min 2.67
_cell_volume 1774.2(16)
_computing_cell_refinement 'SAINT (Bruker, 2002)'
_computing_data_collection 'SMART (Bruker, 2002)'
_computing_data_reduction 'SAINT (Bruker, 2002)'
_computing_molecular_graphics 'SHELXTL (Sheldrick, 2008)'
_computing_publication_material 'SHELXTL (Sheldrick, 2008)'
_computing_structure_refinement 'SHELXL97 (Sheldrick, 2008)'
_computing_structure_solution 'SHELXS97 (Sheldrick, 2008)'
_diffrn_ambient_temperature 296(2)
_diffrn_measured_fraction_theta_full 0.991
_diffrn_measured_fraction_theta_max 0.991
_diffrn_measurement_device_type 'Bruker SMART'
_diffrn_measurement_method '\w scans'
_diffrn_radiation_monochromator graphite
_diffrn_radiation_source 'sealed tube'
_diffrn_radiation_type MoK\a
_diffrn_radiation_wavelength 0.71069
_diffrn_reflns_av_R_equivalents 0.0396
_diffrn_reflns_av_sigmaI/netI 0.0376
_diffrn_reflns_limit_h_max 10
_diffrn_reflns_limit_h_min -11
_diffrn_reflns_limit_k_max 31
_diffrn_reflns_limit_k_min -26
_diffrn_reflns_limit_l_max 8
_diffrn_reflns_limit_l_min -8
_diffrn_reflns_number 11971
_diffrn_reflns_theta_full 25.00
_diffrn_reflns_theta_max 25.00
_diffrn_reflns_theta_min 1.52
_exptl_absorpt_coefficient_mu 0.085
_exptl_absorpt_correction_T_max 0.9916
_exptl_absorpt_correction_T_min 0.9832
_exptl_absorpt_correction_type none
_exptl_crystal_colour white
_exptl_crystal_density_diffrn 1.304
_exptl_crystal_density_method 'not measured'
_exptl_crystal_description needle
_exptl_crystal_F_000 736
_exptl_crystal_size_max 0.20
_exptl_crystal_size_mid 0.10
_exptl_crystal_size_min 0.10
_refine_diff_density_max 0.253
_refine_diff_density_min -0.190
_refine_ls_extinction_coef 0.008(2)
_refine_ls_extinction_expression Fc^*^=kFc[1+0.001xFc^2^\l^3^/sin(2\q)]^-1/4^
_refine_ls_extinction_method 'SHELXL97 (Sheldrick, 2008)'
_refine_ls_goodness_of_fit_ref 1.136
_refine_ls_hydrogen_treatment constr
_refine_ls_matrix_type full
_refine_ls_number_parameters 240
_refine_ls_number_reflns 3091
_refine_ls_number_restraints 0
_refine_ls_restrained_S_all 1.136
_refine_ls_R_factor_all 0.0801
_refine_ls_R_factor_gt 0.0635
_refine_ls_shift/su_max 0.000
_refine_ls_shift/su_mean 0.000
_refine_ls_structure_factor_coef Fsqd
_refine_ls_weighting_details 'calc w=1/[\s^2^(Fo^2^)+(0.0895P)^2^+0.9302P] where P=(Fo^2^+2Fc^2^)/3'
_refine_ls_weighting_scheme calc
_refine_ls_wR_factor_gt 0.1844
_refine_ls_wR_factor_ref 0.1970
_reflns_number_gt 2365
_reflns_number_total 3091
_reflns_threshold_expression I>2sigma(I)
_cod_data_source_file ng5247.cif
_cod_data_source_block I
_cod_original_sg_symbol_H-M 'P 21/c'
_cod_database_code 2232408
_cod_database_fobs_code 2232408

loop_
_symmetry_equiv_pos_as_xyz
'x, y, z'
'-x, y+1/2, -z+1/2'
'-x, -y, -z'
'x, -y-1/2, z-1/2'

loop_
_atom_site_type_symbol
_atom_site_label
_atom_site_fract_x
_atom_site_fract_y
_atom_site_fract_z
_atom_site_U_iso_or_equiv
_atom_site_adp_type
_atom_site_calc_flag
_atom_site_refinement_flags
_atom_site_occupancy
_atom_site_symmetry_multiplicity
N N7 0.3875(2) 0.45208(8) 0.7788(3) 0.0472(6) Uani d . 1 1
N N2 0.1912(2) 0.21267(8) 0.6762(3) 0.0493(6) Uani d . 1 1
N N4 -0.0469(2) 0.22566(9) 0.5881(3) 0.0483(6) Uani d . 1 1
N N8 0.5461(2) 0.52131(8) 0.7336(3) 0.0461(6) Uani d . 1 1
N N6 0.3095(2) 0.53376(8) 0.8162(3) 0.0465(6) Uani d . 1 1
C C13 0.4215(3) 0.50025(10) 0.7736(4) 0.0420(6) Uani d . 1 1
C C14 0.4946(3) 0.42061(10) 0.7404(4) 0.0471(7) Uani d . 1 1
N N3 0.1114(2) 0.29410(9) 0.6535(3) 0.0513(6) Uani d . 1 1
C C15 0.6291(3) 0.43849(11) 0.6982(4) 0.0517(7) Uani d . 1 1
H H15 0.7034 0.4164 0.6727 0.062 Uiso calc R 1 1
C C4 0.0780(3) 0.24630(10) 0.6363(4) 0.0453(7) Uani d . 1 1
N N5 0.0973(3) 0.56080(10) 0.9067(4) 0.0649(8) Uani d . 1 1
C C5 0.0032(3) 0.32600(11) 0.6131(4) 0.0539(8) Uani d . 1 1
C C16 0.6525(3) 0.48921(11) 0.6942(4) 0.0474(7) Uani d . 1 1
C C7 -0.1541(3) 0.25785(11) 0.5495(4) 0.0494(7) Uani d . 1 1
C C6 -0.1306(3) 0.30860(11) 0.5581(4) 0.0550(8) Uani d . 1 1
H H6 -0.2041 0.3309 0.5271 0.066 Uiso calc R 1 1
C C10 0.1743(3) 0.52165(12) 0.8750(4) 0.0552(8) Uani d . 1 1
H H10 0.1420 0.4890 0.8903 0.066 Uiso calc R 1 1
N N1 0.4063(3) 0.18529(10) 0.7662(5) 0.0728(9) Uani d . 1 1
C C11 0.3144(3) 0.58522(11) 0.8102(4) 0.0548(8) Uani d . 1 1
H H11 0.3914 0.6051 0.7755 0.066 Uiso calc R 1 1
C C9 -0.2980(3) 0.23589(13) 0.4997(5) 0.0647(9) Uani d . 1 1
H H9A -0.2873 0.2114 0.4027 0.097 Uiso calc R 1 1
H H9B -0.3615 0.2619 0.4560 0.097 Uiso calc R 1 1
H H9C -0.3373 0.2203 0.6086 0.097 Uiso calc R 1 1
C C3 0.3271(3) 0.22439(12) 0.7368(5) 0.0622(9) Uani d . 1 1
H H3 0.3593 0.2570 0.7551 0.075 Uiso calc R 1 1
C C18 0.7944(3) 0.51142(13) 0.6463(5) 0.0625(9) Uani d . 1 1
H H18A 0.7812 0.5352 0.5464 0.094 Uiso calc R 1 1
H H18B 0.8582 0.4854 0.6070 0.094 Uiso calc R 1 1
H H18C 0.8351 0.5279 0.7546 0.094 Uiso calc R 1 1
C C17 0.4608(4) 0.36581(11) 0.7441(5) 0.0664(9) Uani d . 1 1
H H17A 0.3708 0.3607 0.8044 0.100 Uiso calc R 1 1
H H17B 0.5356 0.3484 0.8123 0.100 Uiso calc R 1 1
H H17C 0.4545 0.3533 0.6180 0.100 Uiso calc R 1 1
C C1 0.1867(3) 0.16122(11) 0.6687(5) 0.0629(9) Uani d . 1 1
H H1 0.1088 0.1413 0.6328 0.076 Uiso calc R 1 1
C C12 0.1844(3) 0.60062(12) 0.8651(5) 0.0647(9) Uani d . 1 1
H H12 0.1569 0.6339 0.8738 0.078 Uiso calc R 1 1
C C8 0.0358(4) 0.38062(12) 0.6319(6) 0.0768(11) Uani d . 1 1
H H8A 0.0052 0.3923 0.7520 0.115 Uiso calc R 1 1
H H8B -0.0143 0.3987 0.5344 0.115 Uiso calc R 1 1
H H8C 0.1374 0.3859 0.6214 0.115 Uiso calc R 1 1
C C2 0.3180(3) 0.14584(13) 0.7239(6) 0.0734(10) Uani d . 1 1
H H2 0.3456 0.1125 0.7323 0.088 Uiso calc R 1 1

loop_
_atom_site_aniso_label
_atom_site_aniso_U_11
_atom_site_aniso_U_22
_atom_site_aniso_U_33
_atom_site_aniso_U_12
_atom_site_aniso_U_13
_atom_site_aniso_U_23
N7 0.0400(13) 0.0420(13) 0.0596(14) -0.0005(10) -0.0030(10) -0.0009(10)
N2 0.0380(13) 0.0443(14) 0.0659(15) -0.0011(10) 0.0068(11) 0.0059(11)
N4 0.0401(13) 0.0492(14) 0.0559(14) -0.0035(10) 0.0065(10) 0.0015(10)
N8 0.0342(12) 0.0457(14) 0.0583(14) -0.0013(10) -0.0026(10) -0.0007(10)
N6 0.0354(12) 0.0439(13) 0.0601(14) 0.0023(10) -0.0018(10) -0.0037(10)
C13 0.0358(14) 0.0414(15) 0.0485(15) 0.0028(11) -0.0041(11) -0.0017(11)
C14 0.0433(15) 0.0424(15) 0.0553(16) 0.0035(12) -0.0057(12) -0.0024(12)
N3 0.0425(13) 0.0436(14) 0.0681(15) -0.0002(11) 0.0125(11) 0.0031(11)
C15 0.0395(15) 0.0509(18) 0.0645(18) 0.0094(13) -0.0011(13) -0.0025(13)
C4 0.0387(15) 0.0454(16) 0.0522(16) 0.0021(12) 0.0109(12) 0.0040(12)
N5 0.0360(13) 0.0625(17) 0.096(2) 0.0053(12) 0.0027(13) -0.0125(14)
C5 0.0479(17) 0.0472(17) 0.0672(18) 0.0042(13) 0.0165(14) 0.0047(13)
C16 0.0366(14) 0.0505(17) 0.0548(17) 0.0018(12) -0.0038(12) 0.0009(12)
C7 0.0404(15) 0.0578(18) 0.0504(16) 0.0026(13) 0.0092(12) 0.0050(13)
C6 0.0411(16) 0.0547(19) 0.0694(19) 0.0047(13) 0.0094(14) 0.0074(14)
C10 0.0357(15) 0.0547(18) 0.075(2) -0.0004(13) 0.0035(13) -0.0041(14)
N1 0.0422(15) 0.0608(18) 0.115(2) 0.0029(13) 0.0018(15) 0.0157(16)
C11 0.0427(16) 0.0431(16) 0.078(2) 0.0040(13) 0.0000(14) -0.0005(14)
C9 0.0428(17) 0.081(2) 0.071(2) -0.0022(16) 0.0011(14) -0.0004(17)
C3 0.0402(17) 0.0538(19) 0.093(2) -0.0027(14) -0.0002(15) 0.0081(16)
C18 0.0376(16) 0.064(2) 0.086(2) 0.0005(14) 0.0039(15) 0.0028(16)
C17 0.0557(19) 0.0439(18) 0.100(2) -0.0009(15) 0.0019(17) -0.0026(16)
C1 0.0459(17) 0.0442(17) 0.099(2) -0.0030(14) 0.0063(16) 0.0055(16)
C12 0.0490(18) 0.0501(19) 0.095(2) 0.0104(15) -0.0030(16) -0.0094(16)
C8 0.060(2) 0.0479(19) 0.124(3) 0.0022(16) 0.015(2) 0.0013(19)
C2 0.0458(18) 0.0491(19) 0.126(3) 0.0060(15) 0.0120(18) 0.0158(19)

loop_
_atom_type_symbol
_atom_type_description
_atom_type_scat_dispersion_real
_atom_type_scat_dispersion_imag
_atom_type_scat_source
C C 0.0033 0.0016 'International Tables Vol C Tables 4.2.6.8 and 6.1.1.4'
H H 0.0000 0.0000 'International Tables Vol C Tables 4.2.6.8 and 6.1.1.4'
N N 0.0061 0.0033 'International Tables Vol C Tables 4.2.6.8 and 6.1.1.4'

loop_
_geom_angle_atom_site_label_1
_geom_angle_atom_site_label_2
_geom_angle_atom_site_label_3
_geom_angle
C13 N7 C14 115.3(2)
C3 N2 C1 105.6(2)
C3 N2 C4 126.9(3)
C1 N2 C4 127.4(2)
C4 N4 C7 115.4(2)
C13 N8 C16 115.1(2)
C10 N6 C11 106.0(2)
C10 N6 C13 126.9(2)
C11 N6 C13 127.0(2)
N8 C13 N7 128.9(2)
N8 C13 N6 115.4(2)
N7 C13 N6 115.6(2)
N7 C14 C15 120.7(3)
N7 C14 C17 117.0(3)
C15 C14 C17 122.3(3)
C4 N3 C5 114.8(3)
C16 C15 C14 119.5(3)
C16 C15 H15 120.3
C14 C15 H15 120.3
N3 C4 N4 129.1(3)
N3 C4 N2 115.2(2)
N4 C4 N2 115.7(2)
C10 N5 C12 105.0(3)
N3 C5 C6 120.9(3)
N3 C5 C8 116.8(3)
C6 C5 C8 122.4(3)
N8 C16 C15 120.6(2)
N8 C16 C18 116.9(2)
C15 C16 C18 122.6(3)
N4 C7 C6 120.5(3)
N4 C7 C9 116.9(3)
C6 C7 C9 122.6(3)
C7 C6 C5 119.2(3)
C7 C6 H6 120.4
C5 C6 H6 120.4
N5 C10 N6 112.2(3)
N5 C10 H10 123.9
N6 C10 H10 123.9
C3 N1 C2 104.5(3)
C12 C11 N6 105.5(3)
C12 C11 H11 127.3
N6 C11 H11 127.3
C7 C9 H9A 109.5
C7 C9 H9B 109.5
H9A C9 H9B 109.5
C7 C9 H9C 109.5
H9A C9 H9C 109.5
H9B C9 H9C 109.5
N1 C3 N2 112.7(3)
N1 C3 H3 123.6
N2 C3 H3 123.6
C16 C18 H18A 109.5
C16 C18 H18B 109.5
H18A C18 H18B 109.5
C16 C18 H18C 109.5
H18A C18 H18C 109.5
H18B C18 H18C 109.5
C14 C17 H17A 109.5
C14 C17 H17B 109.5
H17A C17 H17B 109.5
C14 C17 H17C 109.5
H17A C17 H17C 109.5
H17B C17 H17C 109.5
C2 C1 N2 105.5(3)
C2 C1 H1 127.2
N2 C1 H1 127.2
C11 C12 N5 111.3(3)
C11 C12 H12 124.3
N5 C12 H12 124.3
C5 C8 H8A 109.5
C5 C8 H8B 109.5
H8A C8 H8B 109.5
C5 C8 H8C 109.5
H8A C8 H8C 109.5
H8B C8 H8C 109.5
C1 C2 N1 111.6(3)
C1 C2 H2 124.2
N1 C2 H2 124.2

loop_
_geom_bond_atom_site_label_1
_geom_bond_atom_site_label_2
_geom_bond_distance
N7 C13 1.328(3)
N7 C14 1.337(4)
N2 C3 1.363(4)
N2 C1 1.378(4)
N2 C4 1.410(4)
N4 C4 1.325(4)
N4 C7 1.342(4)
N8 C13 1.326(3)
N8 C16 1.345(3)
N6 C10 1.373(4)
N6 C11 1.379(4)
N6 C13 1.413(3)
C14 C15 1.379(4)
C14 C17 1.500(4)
N3 C4 1.321(4)
N3 C5 1.347(4)
C15 C16 1.375(4)
C15 H15 0.9300
N5 C10 1.292(4)
N5 C12 1.375(4)
C5 C6 1.378(4)
C5 C8 1.498(4)
C16 C18 1.495(4)
C7 C6 1.377(4)
C7 C9 1.497(4)
C6 H6 0.9300
C10 H10 0.9300
N1 C3 1.294(4)
N1 C2 1.367(4)
C11 C12 1.344(4)
C11 H11 0.9300
C9 H9A 0.9600
C9 H9B 0.9600
C9 H9C 0.9600
C3 H3 0.9300
C18 H18A 0.9600
C18 H18B 0.9600
C18 H18C 0.9600
C17 H17A 0.9600
C17 H17B 0.9600
C17 H17C 0.9600
C1 C2 1.340(5)
C1 H1 0.9300
C12 H12 0.9300
C8 H8A 0.9600
C8 H8B 0.9600
C8 H8C 0.9600
C2 H2 0.9300

loop_
_geom_torsion_atom_site_label_1
_geom_torsion_atom_site_label_2
_geom_torsion_atom_site_label_3
_geom_torsion_atom_site_label_4
_geom_torsion
C16 N8 C13 N7 -0.5(4)
C16 N8 C13 N6 179.7(2)
C14 N7 C13 N8 0.9(4)
C14 N7 C13 N6 -179.3(2)
C10 N6 C13 N8 -175.0(3)
C11 N6 C13 N8 3.8(4)
C10 N6 C13 N7 5.2(4)
C11 N6 C13 N7 -176.0(3)
C13 N7 C14 C15 -0.3(4)
C13 N7 C14 C17 -179.9(3)
N7 C14 C15 C16 -0.6(4)
C17 C14 C15 C16 179.0(3)
C5 N3 C4 N4 -1.2(4)
C5 N3 C4 N2 179.3(2)
C7 N4 C4 N3 0.8(4)
C7 N4 C4 N2 -179.7(2)
C3 N2 C4 N3 2.8(4)
C1 N2 C4 N3 -179.7(3)
C3 N2 C4 N4 -176.8(3)
C1 N2 C4 N4 0.8(4)
C4 N3 C5 C6 -0.1(4)
C4 N3 C5 C8 179.6(3)
C13 N8 C16 C15 -0.4(4)
C13 N8 C16 C18 179.4(3)
C14 C15 C16 N8 0.9(4)
C14 C15 C16 C18 -178.9(3)
C4 N4 C7 C6 1.0(4)
C4 N4 C7 C9 -178.3(2)
N4 C7 C6 C5 -2.2(4)
C9 C7 C6 C5 177.1(3)
N3 C5 C6 C7 1.7(4)
C8 C5 C6 C7 -178.0(3)
C12 N5 C10 N6 0.7(4)
C11 N6 C10 N5 -0.5(4)
C13 N6 C10 N5 178.5(3)
C10 N6 C11 C12 0.1(3)
C13 N6 C11 C12 -178.9(3)
C2 N1 C3 N2 -0.3(4)
C1 N2 C3 N1 0.3(4)
C4 N2 C3 N1 178.3(3)
C3 N2 C1 C2 -0.2(4)
C4 N2 C1 C2 -178.1(3)
N6 C11 C12 N5 0.3(4)
C10 N5 C12 C11 -0.6(4)
N2 C1 C2 N1 0.0(4)
C3 N1 C2 C1 0.2(4)

loop_
_cod_related_entry_id
_cod_related_entry_database
_cod_related_entry_code
1 ChemSpider 9381126
